data_7014601
loop_
_publ_author_name
'Sapchenko, Sergey A.'
'Samsonenko, Denis G.'
'Dybtsev, Danil N.'
'Melgunov, Maxim S.'
'Fedin, Vladimir P.'

_publ_section_title
;
 Microporous sensor: gas sorption, guest exchange and guest-dependant
 luminescence of metal-organic framework.
;
_journal_issue 10
_journal_name_full 'Dalton transactions (Cambridge, England : 2003)'
_journal_page_first 2196
_journal_page_last 2203
_journal_paper_doi 10.1039/c0dt00999g
_journal_volume 40
_journal_year 2011
_chemical_formula_structural '(Zn4 (C3 H7 N O) (C6 H12 N4)2 (C12 H6 O4)4) . 6(C6 H6)'
_chemical_formula_sum 'C99 H91 N9 O17 Zn4'
_chemical_formula_weight 1940.29
_chemical_name_systematic
;
?
;
_space_group_IT_number 14
_symmetry_cell_setting monoclinic
_symmetry_space_group_name_Hall '-P 2yn'
_symmetry_space_group_name_H-M 'P 1 21/n 1'
_atom_sites_solution_hydrogens geom
_atom_sites_solution_primary direct
_atom_sites_solution_secondary difmap
_audit_creation_method SHELXL-97
_cell_angle_alpha 90.00
_cell_angle_beta 97.023(1)
_cell_angle_gamma 90.00
_cell_formula_units_Z 4
_cell_length_a 12.2527(2)
_cell_length_b 31.2515(5)
_cell_length_c 24.7184(4)
_cell_measurement_reflns_used 9646
_cell_measurement_temperature 150(2)
_cell_measurement_theta_max 30.49
_cell_measurement_theta_min 2.57
_cell_volume 9394.0(3)
_computing_cell_refinement 'SAINT (Bruker-AXS, 2004)'
_computing_data_collection 'APEX2 (Bruker-AXS, 2004)'
_computing_data_reduction 'SAINT (Bruker-AXS, 2004)'
_computing_molecular_graphics 'SHELXTL (Bruker-AXS, 2004)'
_computing_publication_material 'CIFTAB-97 (Sheldrick, 1998)'
_computing_structure_refinement 'SHELXL-97 (Sheldrick, 1998)'
_computing_structure_solution 'SHELXS-97 (Sheldrick, 1998)'
_diffrn_ambient_temperature 150(2)
_diffrn_detector_area_resol_mean 25
_diffrn_measured_fraction_theta_full 0.999
_diffrn_measured_fraction_theta_max 0.998
_diffrn_measurement_device_type 'Bruker Nonius X8Apex CCD'
_diffrn_measurement_method '\f and \w scans'
_diffrn_radiation_monochromator graphite
_diffrn_radiation_probe x-ray
_diffrn_radiation_source 'fine-focus sealed tube'
_diffrn_radiation_type MoK\a
_diffrn_radiation_wavelength 0.71073
_diffrn_reflns_av_R_equivalents 0.0279
_diffrn_reflns_av_sigmaI/netI 0.0264
_diffrn_reflns_limit_h_max 17
_diffrn_reflns_limit_h_min -17
_diffrn_reflns_limit_k_max 39
_diffrn_reflns_limit_k_min -44
_diffrn_reflns_limit_l_max 32
_diffrn_reflns_limit_l_min -35
_diffrn_reflns_number 125023
_diffrn_reflns_theta_full 25.00
_diffrn_reflns_theta_max 30.52
_diffrn_reflns_theta_min 2.06
_diffrn_standards_decay_% 0
_diffrn_standards_interval_count 0
_diffrn_standards_interval_time 0
_diffrn_standards_number 0
_exptl_absorpt_coefficient_mu 1.080
_exptl_absorpt_correction_T_max 0.8813
_exptl_absorpt_correction_T_min 0.8130
_exptl_absorpt_correction_type multi-scan
_exptl_absorpt_process_details 'SADABS (Bruker-AXS, 2004)'
_exptl_crystal_colour colorless
_exptl_crystal_density_diffrn 1.372
_exptl_crystal_density_method 'not measured'
_exptl_crystal_description block
_exptl_crystal_F_000 4016
_exptl_crystal_size_max 0.20
_exptl_crystal_size_mid 0.18
_exptl_crystal_size_min 0.12
_refine_diff_density_max 0.980
_refine_diff_density_min -0.795
_refine_diff_density_rms 0.071
_refine_ls_extinction_coef 0
_refine_ls_extinction_method none
_refine_ls_goodness_of_fit_ref 1.037
_refine_ls_hydrogen_treatment constr
_refine_ls_matrix_type full
_refine_ls_number_parameters 1162
_refine_ls_number_reflns 28654
_refine_ls_number_restraints 90
_refine_ls_restrained_S_all 1.062
_refine_ls_R_factor_all 0.0492
_refine_ls_R_factor_gt 0.0367
_refine_ls_shift/su_max 0.005
_refine_ls_shift/su_mean 0.000
_refine_ls_structure_factor_coef Fsqd
_refine_ls_weighting_details 'calc w=1/[\s^2^(Fo^2^)+(0.0393P)^2^+7.9130P] where P=(Fo^2^+2Fc^2^)/3'
_refine_ls_weighting_scheme calc
_refine_ls_wR_factor_gt 0.0879
_refine_ls_wR_factor_ref 0.0916
_reflns_number_gt 23680
_reflns_number_total 28654
_reflns_threshold_expression >2\s(I)
_cod_data_source_file C0DT00999G.TXT
_cod_data_source_block compound3
_cod_depositor_comments
;
The following automatic conversions were performed:
'_symmetry_cell_setting' value 'Monoclinic' changed to 'monoclinic'
according to '/home/saulius/struct/CIF-dictionaries/cif_core.dic'
dictionary named 'cif_core.dic' version 2.4.1 from 2010-06-29.

Automatic conversion script
Id: cif_fix_enum 1555 2011-01-17 13:19:09Z saulius 
;
_cod_database_code 7014601

loop_
_symmetry_equiv_pos_as_xyz
'x, y, z'
'-x+1/2, y+1/2, -z+1/2'
'-x, -y, -z'
'x-1/2, -y-1/2, z-1/2'

loop_
_atom_site_label
_atom_site_type_symbol
_atom_site_fract_x
_atom_site_fract_y
_atom_site_fract_z
_atom_site_U_iso_or_equiv
_atom_site_adp_type
_atom_site_occupancy
_atom_site_symmetry_multiplicity
_atom_site_calc_flag
_atom_site_refinement_flags
_atom_site_disorder_assembly
_atom_site_disorder_group
Zn1 Zn 0.410385(14) 0.740928(6) 0.793470(7) 0.01289(4) Uani 1 1 d . . .
Zn2 Zn 0.612101(14) 0.729109(6) 0.746230(7) 0.01289(4) Uani 1 1 d . . .
Zn3 Zn 0.701400(15) 0.638833(6) 0.433855(8) 0.01519(4) Uani 1 1 d . . .
Zn4 Zn 0.796961(15) 0.623836(6) 0.581041(8) 0.01514(4) Uani 1 1 d . . .
O1D O 0.76157(14) 0.57715(5) 0.51274(7) 0.0401(4) Uani 1 1 d . . .
C1D C 0.7049(2) 0.54516(8) 0.51838(11) 0.0437(6) Uani 1 1 d . . .
H1D H 0.6463 0.5479 0.5400 0.052 Uiso 1 1 calc R . .
N1D N 0.7197(3) 0.50769(7) 0.49667(10) 0.0588(7) Uani 1 1 d . . .
C2D C 0.8048(4) 0.50081(14) 0.4630(2) 0.1020(16) Uani 1 1 d . . .
H2D1 H 0.8038 0.4708 0.4513 0.153 Uiso 1 1 calc R . .
H2D2 H 0.8762 0.5074 0.4837 0.153 Uiso 1 1 calc R . .
H2D3 H 0.7928 0.5195 0.4310 0.153 Uiso 1 1 calc R . .
C3D C 0.6485(4) 0.47136(12) 0.50532(19) 0.1014(16) Uani 1 1 d . . .
H3D1 H 0.6728 0.4462 0.4864 0.152 Uiso 1 1 calc R . .
H3D2 H 0.5725 0.4783 0.4909 0.152 Uiso 1 1 calc R . .
H3D3 H 0.6527 0.4653 0.5444 0.152 Uiso 1 1 calc R . .
N11 N 0.26836(11) 0.75343(4) 0.82882(5) 0.0140(2) Uani 1 1 d . . .
N12 N 0.18274(11) 0.80260(4) 0.88902(6) 0.0150(2) Uani 1 1 d . . .
N13 N 0.14769(13) 0.72531(5) 0.89230(7) 0.0226(3) Uani 1 1 d . . .
N14 N 0.07033(12) 0.76705(5) 0.81313(7) 0.0217(3) Uani 1 1 d . . .
C11 C 0.28182(12) 0.79350(5) 0.86165(6) 0.0145(3) Uani 1 1 d . . .
H11A H 0.3467 0.7907 0.8895 0.017 Uiso 1 1 calc R . .
H11B H 0.2951 0.8178 0.8375 0.017 Uiso 1 1 calc R . .
C12 C 0.16921(13) 0.75852(6) 0.78707(7) 0.0185(3) Uani 1 1 d . . .
H12A H 0.1816 0.7824 0.7623 0.022 Uiso 1 1 calc R . .
H12B H 0.1584 0.7321 0.7650 0.022 Uiso 1 1 calc R . .
C13 C 0.24615(14) 0.71732(5) 0.86596(7) 0.0195(3) Uani 1 1 d . . .
H13A H 0.2366 0.6905 0.8447 0.023 Uiso 1 1 calc R . .
H13B H 0.3101 0.7137 0.8942 0.023 Uiso 1 1 calc R . .
C14 C 0.08616(13) 0.80613(6) 0.84544(7) 0.0197(3) Uani 1 1 d . . .
H14A H 0.0189 0.8121 0.8626 0.024 Uiso 1 1 calc R . .
H14B H 0.0980 0.8304 0.8211 0.024 Uiso 1 1 calc R . .
C15 C 0.16310(15) 0.76484(5) 0.92408(7) 0.0211(3) Uani 1 1 d . . .
H15A H 0.2266 0.7614 0.9526 0.025 Uiso 1 1 calc R . .
H15B H 0.0970 0.7702 0.9424 0.025 Uiso 1 1 calc R . .
C16 C 0.05375(15) 0.73121(6) 0.84962(9) 0.0268(4) Uani 1 1 d . . .
H16A H 0.0425 0.7046 0.8279 0.032 Uiso 1 1 calc R . .
H16B H -0.0136 0.7364 0.8671 0.032 Uiso 1 1 calc R . .
N21 N 0.74873(11) 0.72047(4) 0.70623(5) 0.0137(2) Uani 1 1 d . . .
N22 N 0.82428(10) 0.67836(4) 0.63538(6) 0.0139(2) Uani 1 1 d . . .
N23 N 0.85064(12) 0.75615(5) 0.63988(6) 0.0194(3) Uani 1 1 d . . .
N24 N 0.94768(11) 0.71057(5) 0.71024(6) 0.0197(3) Uani 1 1 d . . .
C21 C 0.73222(12) 0.68292(5) 0.66890(6) 0.0138(3) Uani 1 1 d . . .
H21A H 0.7266 0.6566 0.6907 0.017 Uiso 1 1 calc R . .
H21B H 0.6624 0.6864 0.6446 0.017 Uiso 1 1 calc R . .
C22 C 0.75942(14) 0.75970(5) 0.67215(7) 0.0174(3) Uani 1 1 d . . .
H22A H 0.6903 0.7640 0.6475 0.021 Uiso 1 1 calc R . .
H22B H 0.7708 0.7850 0.6963 0.021 Uiso 1 1 calc R . .
C23 C 0.85535(13) 0.71433(6) 0.74225(7) 0.0181(3) Uani 1 1 d . . .
H23A H 0.8680 0.7389 0.7675 0.022 Uiso 1 1 calc R . .
H23B H 0.8509 0.6881 0.7644 0.022 Uiso 1 1 calc R . .
C24 C 0.83235(14) 0.71910(5) 0.60403(7) 0.0178(3) Uani 1 1 d . . .
H24A H 0.8937 0.7167 0.5816 0.021 Uiso 1 1 calc R . .
H24B H 0.7636 0.7233 0.5791 0.021 Uiso 1 1 calc R . .
C25 C 0.92864(13) 0.67377(5) 0.67346(7) 0.0184(3) Uani 1 1 d . . .
H25A H 0.9249 0.6474 0.6953 0.022 Uiso 1 1 calc R . .
H25B H 0.9913 0.6709 0.6519 0.022 Uiso 1 1 calc R . .
C26 C 0.95273(14) 0.74961(6) 0.67706(8) 0.0226(4) Uani 1 1 d . . .
H26A H 0.9655 0.7747 0.7015 0.027 Uiso 1 1 calc R . .
H26B H 1.0155 0.7474 0.6555 0.027 Uiso 1 1 calc R . .
O11 O 0.50796(10) 0.74378(4) 0.67597(5) 0.0213(2) Uani 1 1 d . . .
O12 O 0.35083(10) 0.73779(4) 0.71368(5) 0.0216(3) Uani 1 1 d . . .
C101 C 0.40450(14) 0.74231(5) 0.67341(7) 0.0173(3) Uani 1 1 d . . .
C102 C 0.33687(14) 0.74601(6) 0.61880(7) 0.0188(3) Uani 1 1 d . . .
C103 C 0.38265(14) 0.76053(6) 0.57422(7) 0.0207(3) Uani 1 1 d . . .
H103 H 0.4583 0.7681 0.5779 0.025 Uiso 1 1 calc R . .
C104 C 0.31798(14) 0.76433(6) 0.52245(7) 0.0195(3) Uani 1 1 d . . .
C105 C 0.36280(15) 0.77948(7) 0.47579(7) 0.0261(4) Uani 1 1 d . . .
H105 H 0.4374 0.7884 0.4789 0.031 Uiso 1 1 calc R . .
C106 C 0.29892(15) 0.78137(7) 0.42625(7) 0.0248(4) Uani 1 1 d . . .
H106 H 0.3301 0.7911 0.3951 0.030 Uiso 1 1 calc R . .
C107 C 0.18659(14) 0.76887(6) 0.42099(7) 0.0185(3) Uani 1 1 d . . .
C108 C 0.14091(14) 0.75530(6) 0.46583(7) 0.0200(3) Uani 1 1 d . . .
H108 H 0.0654 0.7476 0.4623 0.024 Uiso 1 1 calc R . .
C109 C 0.20507(14) 0.75258(6) 0.51772(7) 0.0192(3) Uani 1 1 d . . .
C110 C 0.16016(14) 0.73752(7) 0.56419(7) 0.0248(4) Uani 1 1 d . . .
H110 H 0.0849 0.7295 0.5612 0.030 Uiso 1 1 calc R . .
C111 C 0.22409(14) 0.73434(7) 0.61356(7) 0.0239(4) Uani 1 1 d . . .
H111 H 0.1927 0.7243 0.6445 0.029 Uiso 1 1 calc R . .
C112 C 0.11986(14) 0.76978(5) 0.36550(7) 0.0181(3) Uani 1 1 d . . .
O13 O 0.01960(10) 0.75934(4) 0.36235(5) 0.0222(3) Uani 1 1 d . . .
O14 O 0.16993(11) 0.78043(5) 0.32619(5) 0.0251(3) Uani 1 1 d . . .
O21 O 0.62621(11) 0.79278(4) 0.76145(6) 0.0243(3) Uani 1 1 d . . .
O22 O 0.45516(11) 0.80361(4) 0.78192(5) 0.0223(3) Uani 1 1 d . . .
C201 C 0.55004(14) 0.81612(5) 0.77496(7) 0.0181(3) Uani 1 1 d . . .
C202 C 0.57753(14) 0.86255(5) 0.78490(7) 0.0184(3) Uani 1 1 d . . .
C203 C 0.68495(16) 0.87762(6) 0.77905(9) 0.0265(4) Uani 1 1 d . . .
H203 H 0.7370 0.8588 0.7662 0.032 Uiso 1 1 calc R . .
C204 C 0.71380(16) 0.91894(6) 0.79185(9) 0.0302(4) Uani 1 1 d . . .
H204 H 0.7859 0.9286 0.7879 0.036 Uiso 1 1 calc R . .
C205 C 0.63723(15) 0.94770(6) 0.81107(8) 0.0229(3) Uani 1 1 d . . .
C206 C 0.66534(16) 0.99034(6) 0.82606(9) 0.0271(4) Uani 1 1 d . . .
H206 H 0.7369 1.0007 0.8222 0.032 Uiso 1 1 calc R . .
C207 C 0.59070(17) 1.01692(6) 0.84609(8) 0.0255(4) Uani 1 1 d . . .
C208 C 0.48326(17) 1.00216(6) 0.85133(9) 0.0299(4) Uani 1 1 d . . .
H208 H 0.4316 1.0208 0.8647 0.036 Uiso 1 1 calc R . .
C209 C 0.45349(16) 0.96094(6) 0.83713(9) 0.0273(4) Uani 1 1 d . . .
H209 H 0.3815 0.9512 0.8411 0.033 Uiso 1 1 calc R . .
C210 C 0.52931(14) 0.93280(5) 0.81658(7) 0.0199(3) Uani 1 1 d . . .
C211 C 0.50129(14) 0.88982(5) 0.80263(7) 0.0197(3) Uani 1 1 d . . .
H211 H 0.4291 0.8798 0.8056 0.024 Uiso 1 1 calc R . .
C212 C 0.62519(19) 1.06083(6) 0.86594(8) 0.0295(4) Uani 1 1 d . . .
O23 O 0.56001(15) 1.08381(5) 0.88829(7) 0.0391(4) Uani 1 1 d . . .
O24 O 0.72230(13) 1.07329(5) 0.86244(7) 0.0349(3) Uani 1 1 d . . .
O31 O 0.54670(11) 0.67017(4) 0.74177(5) 0.0229(3) Uani 1 1 d . . .
O32 O 0.40847(11) 0.67506(4) 0.79315(5) 0.0223(3) Uani 1 1 d . . .
C301 C 0.46670(14) 0.65482(5) 0.76294(7) 0.0181(3) Uani 1 1 d . . .
C302 C 0.43791(14) 0.60902(5) 0.74934(7) 0.0194(3) Uani 1 1 d . . .
C303 C 0.49730(14) 0.58689(5) 0.71463(7) 0.0190(3) Uani 1 1 d . . .
H303 H 0.5594 0.6000 0.7020 0.023 Uiso 1 1 calc R . .
C304 C 0.46694(14) 0.54487(5) 0.69760(7) 0.0192(3) Uani 1 1 d . . .
C305 C 0.52383(16) 0.52234(6) 0.65967(8) 0.0249(4) Uani 1 1 d . . .
H305 H 0.5860 0.5350 0.6465 0.030 Uiso 1 1 calc R . .
C306 C 0.48927(17) 0.48237(6) 0.64197(8) 0.0275(4) Uani 1 1 d . . .
H306 H 0.5271 0.4678 0.6162 0.033 Uiso 1 1 calc R . .
C307 C 0.39804(16) 0.46267(6) 0.66170(8) 0.0237(4) Uani 1 1 d . . .
C308 C 0.34430(16) 0.48324(6) 0.69977(8) 0.0255(4) Uani 1 1 d . . .
H308 H 0.2854 0.4693 0.7142 0.031 Uiso 1 1 calc R . .
C309 C 0.37544(15) 0.52508(6) 0.71790(8) 0.0225(3) Uani 1 1 d . . .
C310 C 0.31707(17) 0.54824(6) 0.75483(9) 0.0301(4) Uani 1 1 d . . .
H310 H 0.2567 0.5352 0.7691 0.036 Uiso 1 1 calc R . .
C311 C 0.34707(17) 0.58906(6) 0.76985(9) 0.0284(4) Uani 1 1 d . . .
H311 H 0.3069 0.6042 0.7942 0.034 Uiso 1 1 calc R . .
C312 C 0.35456(16) 0.42029(6) 0.63898(8) 0.0251(4) Uani 1 1 d . . .
O33 O 0.28150(12) 0.40091(5) 0.65956(7) 0.0348(3) Uani 1 1 d . . .
O34 O 0.39500(12) 0.40679(5) 0.59671(6) 0.0314(3) Uani 1 1 d . . .
O41 O 0.63425(10) 0.63348(4) 0.57274(5) 0.0220(3) Uani 1 1 d . . .
O42 O 0.61167(10) 0.66093(4) 0.48867(5) 0.0193(2) Uani 1 1 d . . .
C401 C 0.57546(13) 0.64564(5) 0.53037(7) 0.0155(3) Uani 1 1 d . . .
C402 C 0.45392(13) 0.64195(6) 0.53028(7) 0.0180(3) Uani 1 1 d . . .
C403 C 0.38533(13) 0.64683(6) 0.48254(7) 0.0197(3) Uani 1 1 d . . .
H403 H 0.4157 0.6526 0.4497 0.024 Uiso 1 1 calc R . .
C404 C 0.26962(13) 0.64342(6) 0.48147(7) 0.0198(3) Uani 1 1 d . . .
C405 C 0.19712(14) 0.64894(7) 0.43273(7) 0.0247(4) Uani 1 1 d . . .
H405 H 0.2260 0.6535 0.3993 0.030 Uiso 1 1 calc R . .
C406 C 0.08567(14) 0.64777(7) 0.43362(7) 0.0231(4) Uani 1 1 d . . .
H406 H 0.0375 0.6512 0.4008 0.028 Uiso 1 1 calc R . .
C407 C 0.04196(13) 0.64139(6) 0.48358(7) 0.0185(3) Uani 1 1 d . . .
C408 C 0.11031(13) 0.63445(6) 0.53121(7) 0.0211(3) Uani 1 1 d . . .
H408 H 0.0799 0.6293 0.5641 0.025 Uiso 1 1 calc R . .
C409 C 0.22599(14) 0.63499(6) 0.53127(7) 0.0205(3) Uani 1 1 d . . .
C410 C 0.29906(14) 0.62936(7) 0.57991(7) 0.0263(4) Uani 1 1 d . . .
H410 H 0.2703 0.6232 0.6130 0.032 Uiso 1 1 calc R . .
C411 C 0.41035(14) 0.63268(7) 0.57972(7) 0.0240(4) Uani 1 1 d . . .
H411 H 0.4584 0.6288 0.6125 0.029 Uiso 1 1 calc R . .
C412 C -0.07952(13) 0.64359(5) 0.48480(7) 0.0158(3) Uani 1 1 d . . .
O43 O -0.13905(9) 0.63676(4) 0.44016(5) 0.0201(2) Uani 1 1 d . . .
O44 O -0.11478(10) 0.65378(4) 0.52865(5) 0.0202(2) Uani 1 1 d . . .
C11B C 0.2669(3) 0.46192(10) 0.85593(13) 0.0573(7) Uani 1 1 d . . .
H11C H 0.3325 0.4466 0.8522 0.069 Uiso 1 1 calc R . .
C12B C 0.1735(3) 0.45479(10) 0.82028(13) 0.0579(8) Uani 1 1 d . . .
H12C H 0.1749 0.4345 0.7917 0.069 Uiso 1 1 calc R . .
C13B C 0.0779(3) 0.47674(11) 0.82558(13) 0.0614(8) Uani 1 1 d . . .
H13C H 0.0141 0.4718 0.8005 0.074 Uiso 1 1 calc R . .
C14B C 0.0744(3) 0.50574(10) 0.86695(15) 0.0663(9) Uani 1 1 d . . .
H14C H 0.0083 0.5206 0.8709 0.080 Uiso 1 1 calc R . .
C15B C 0.1686(3) 0.51321(11) 0.90316(16) 0.0732(10) Uani 1 1 d . . .
H15C H 0.1669 0.5332 0.9320 0.088 Uiso 1 1 calc R . .
C16B C 0.2646(3) 0.49151(11) 0.89718(15) 0.0683(9) Uani 1 1 d . . .
H16C H 0.3292 0.4970 0.9215 0.082 Uiso 1 1 calc R . .
C21B C 0.6107(3) 0.51848(11) 0.89870(14) 0.0652(8) Uani 1 1 d . . .
H21C H 0.5646 0.5354 0.9183 0.078 Uiso 1 1 calc R . .
C22B C 0.5803(3) 0.50933(11) 0.84536(14) 0.0623(8) Uani 1 1 d . . .
H22C H 0.5119 0.5195 0.8278 0.075 Uiso 1 1 calc R . .
C23B C 0.6470(3) 0.48557(12) 0.81672(16) 0.0747(10) Uani 1 1 d . . .
H23C H 0.6254 0.4800 0.7792 0.090 Uiso 1 1 calc R . .
C24B C 0.7436(3) 0.46990(13) 0.84115(18) 0.0799(11) Uani 1 1 d . . .
H24C H 0.7891 0.4532 0.8208 0.096 Uiso 1 1 calc R . .
C25B C 0.7758(3) 0.47793(14) 0.89471(19) 0.0840(12) Uani 1 1 d . . .
H25C H 0.8431 0.4666 0.9120 0.101 Uiso 1 1 calc R . .
C26B C 0.7096(4) 0.50294(15) 0.92439(15) 0.0823(12) Uani 1 1 d . . .
H26C H 0.7320 0.5092 0.9617 0.099 Uiso 1 1 calc R . .
C31B C 0.4956(3) 0.57845(11) 1.01734(14) 0.0671(9) Uani 1 1 d . . .
H31B H 0.4961 0.5597 1.0476 0.081 Uiso 1 1 calc R . .
C32B C 0.5903(3) 0.59848(11) 1.00825(15) 0.0687(9) Uani 1 1 d . . .
H32B H 0.6559 0.5936 1.0322 0.082 Uiso 1 1 calc R . .
C33B C 0.5914(4) 0.62570(11) 0.96457(19) 0.0819(12) Uani 1 1 d . . .
H33B H 0.6569 0.6403 0.9585 0.098 Uiso 1 1 calc R . .
C34B C 0.4935(5) 0.63149(14) 0.9290(2) 0.1025(17) Uani 1 1 d . . .
H34B H 0.4927 0.6493 0.8978 0.123 Uiso 1 1 calc R . .
C35B C 0.4001(4) 0.61133(15) 0.9397(2) 0.0961(14) Uani 1 1 d . . .
H35B H 0.3335 0.6157 0.9164 0.115 Uiso 1 1 calc R . .
C36B C 0.4011(4) 0.58470(13) 0.98413(17) 0.0793(11) Uani 1 1 d . . .
H36B H 0.3355 0.5708 0.9914 0.095 Uiso 1 1 calc R . .
C41B C 0.9571(4) 0.58847(10) 0.77837(13) 0.0678(10) Uani 1 1 d . . .
H41B H 0.9905 0.5786 0.7480 0.081 Uiso 1 1 calc R . .
C42B C 1.0189(4) 0.61007(11) 0.81958(16) 0.0752(10) Uani 1 1 d . . .
H42B H 1.0945 0.6156 0.8176 0.090 Uiso 1 1 calc R . .
C43B C 0.9696(5) 0.62381(11) 0.86434(15) 0.0889(15) Uani 1 1 d . . .
H43B H 1.0114 0.6388 0.8933 0.107 Uiso 1 1 calc R . .
C44B C 0.8619(4) 0.61574(13) 0.86644(17) 0.0887(13) Uani 1 1 d U . .
H44B H 0.8282 0.6249 0.8971 0.106 Uiso 1 1 calc R . .
C45B C 0.8007(4) 0.59441(13) 0.8246(2) 0.0946(14) Uani 1 1 d . . .
H45B H 0.7249 0.5890 0.8264 0.114 Uiso 1 1 calc R . .
C46B C 0.8489(4) 0.58100(11) 0.78056(14) 0.0750(11) Uani 1 1 d . . .
H46B H 0.8065 0.5664 0.7515 0.090 Uiso 1 1 calc R . .
C51B C 0.1457(4) 0.86644(11) 0.71641(15) 0.0764(11) Uani 1 1 d U . .
H51B H 0.1972 0.8711 0.7478 0.092 Uiso 1 1 calc R . .
C52B C 0.0419(4) 0.88041(12) 0.71576(16) 0.0824(11) Uani 1 1 d U . .
H52B H 0.0208 0.8952 0.7464 0.099 Uiso 1 1 calc R . .
C53B C -0.0344(5) 0.87337(14) 0.6706(2) 0.1030(15) Uani 1 1 d U . .
H53B H -0.1082 0.8828 0.6702 0.124 Uiso 1 1 calc R . .
C54B C -0.0017(5) 0.85229(14) 0.6258(2) 0.1044(15) Uani 1 1 d U . .
H54B H -0.0533 0.8473 0.5946 0.125 Uiso 1 1 calc R . .
C55B C 0.1021(5) 0.83904(12) 0.62661(18) 0.0975(13) Uani 1 1 d U . .
H55B H 0.1239 0.8251 0.5955 0.117 Uiso 1 1 calc R . .
C56B C 0.1787(5) 0.84537(12) 0.67203(18) 0.0929(13) Uani 1 1 d U . .
H56B H 0.2521 0.8354 0.6726 0.111 Uiso 1 1 calc R . .
C61B C -0.0947(4) 0.35300(12) 0.88100(19) 0.0887(12) Uani 1 1 d U . .
H61B H -0.1226 0.3402 0.8473 0.106 Uiso 1 1 calc R . .
C62B C -0.1504(4) 0.34774(14) 0.9234(2) 0.0863(11) Uani 1 1 d U . .
H62B H -0.2166 0.3316 0.9198 0.104 Uiso 1 1 calc R . .
C63B C -0.1106(5) 0.36608(17) 0.9732(2) 0.1056(15) Uani 1 1 d U . .
H63B H -0.1489 0.3628 1.0041 0.127 Uiso 1 1 calc R . .
C64B C -0.0125(5) 0.38958(17) 0.9767(2) 0.1114(17) Uani 1 1 d U . .
H64B H 0.0168 0.4027 1.0100 0.134 Uiso 1 1 calc R . .
C65B C 0.0407(4) 0.39329(16) 0.9307(2) 0.1057(16) Uani 1 1 d U . .
H65B H 0.1079 0.4087 0.9323 0.127 Uiso 1 1 calc R . .
C66B C -0.0033(4) 0.37494(14) 0.8835(2) 0.0963(13) Uani 1 1 d U . .
H66B H 0.0326 0.3780 0.8517 0.116 Uiso 1 1 calc R . .

loop_
_atom_site_aniso_label
_atom_site_aniso_U_11
_atom_site_aniso_U_22
_atom_site_aniso_U_33
_atom_site_aniso_U_23
_atom_site_aniso_U_13
_atom_site_aniso_U_12
Zn1 0.01246(8) 0.01461(8) 0.01130(8) -0.00230(6) 0.00028(6) 0.00003(6)
Zn2 0.01262(8) 0.01472(8) 0.01120(8) -0.00253(6) 0.00093(6) -0.00039(6)
Zn3 0.01140(8) 0.01775(9) 0.01651(9) -0.00042(7) 0.00206(6) -0.00131(6)
Zn4 0.01178(8) 0.01671(9) 0.01698(9) -0.00133(7) 0.00190(6) -0.00033(6)
O1D 0.0444(9) 0.0316(8) 0.0477(10) -0.0128(7) 0.0196(8) -0.0132(7)
C1D 0.0501(14) 0.0383(13) 0.0449(14) -0.0101(10) 0.0142(11) -0.0103(11)
N1D 0.094(2) 0.0312(11) 0.0549(15) -0.0100(10) 0.0247(14) -0.0036(12)
C2D 0.099(3) 0.068(3) 0.151(5) -0.029(3) 0.066(3) -0.003(2)
C3D 0.166(5) 0.047(2) 0.102(3) -0.013(2) 0.057(3) -0.038(2)
N11 0.0144(6) 0.0137(6) 0.0137(6) -0.0010(5) 0.0007(5) 0.0001(5)
N12 0.0133(6) 0.0164(6) 0.0157(6) -0.0008(5) 0.0028(5) 0.0002(5)
N13 0.0268(7) 0.0172(7) 0.0260(8) -0.0018(6) 0.0119(6) -0.0037(6)
N14 0.0133(6) 0.0252(7) 0.0261(8) -0.0069(6) 0.0005(5) -0.0013(5)
C11 0.0132(6) 0.0147(7) 0.0156(7) -0.0026(6) 0.0016(5) -0.0002(5)
C12 0.0138(7) 0.0236(8) 0.0173(8) -0.0045(6) -0.0019(6) -0.0002(6)
C13 0.0240(8) 0.0152(7) 0.0200(8) 0.0004(6) 0.0062(6) 0.0006(6)
C14 0.0135(7) 0.0223(8) 0.0227(8) -0.0040(6) -0.0003(6) 0.0016(6)
C15 0.0276(8) 0.0179(8) 0.0194(8) 0.0004(6) 0.0092(7) -0.0018(6)
C16 0.0197(8) 0.0245(9) 0.0377(11) -0.0084(8) 0.0093(7) -0.0092(7)
N21 0.0139(6) 0.0135(6) 0.0135(6) -0.0019(5) 0.0003(5) -0.0007(5)
N22 0.0114(6) 0.0156(6) 0.0151(6) -0.0013(5) 0.0027(5) -0.0012(5)
N23 0.0204(7) 0.0162(6) 0.0230(7) -0.0016(5) 0.0073(6) -0.0031(5)
N24 0.0120(6) 0.0239(7) 0.0228(7) -0.0063(6) 0.0002(5) -0.0015(5)
C21 0.0122(6) 0.0148(7) 0.0145(7) -0.0026(5) 0.0021(5) -0.0011(5)
C22 0.0187(7) 0.0136(7) 0.0205(8) 0.0007(6) 0.0053(6) 0.0002(6)
C23 0.0139(7) 0.0226(8) 0.0168(8) -0.0038(6) -0.0020(6) -0.0005(6)
C24 0.0204(7) 0.0173(7) 0.0166(8) -0.0001(6) 0.0056(6) -0.0019(6)
C25 0.0122(7) 0.0202(8) 0.0222(8) -0.0039(6) -0.0001(6) 0.0009(6)
C26 0.0168(7) 0.0233(8) 0.0286(9) -0.0068(7) 0.0062(7) -0.0071(6)
O11 0.0167(5) 0.0313(7) 0.0149(6) 0.0029(5) -0.0022(4) -0.0002(5)
O12 0.0192(6) 0.0318(7) 0.0130(6) -0.0019(5) -0.0008(4) -0.0007(5)
C101 0.0182(7) 0.0204(7) 0.0121(7) -0.0009(6) -0.0029(6) 0.0012(6)
C102 0.0181(7) 0.0252(8) 0.0121(7) -0.0016(6) -0.0020(6) 0.0016(6)
C103 0.0145(7) 0.0307(9) 0.0160(8) 0.0007(7) -0.0017(6) -0.0009(6)
C104 0.0156(7) 0.0269(9) 0.0158(8) 0.0004(6) 0.0006(6) -0.0001(6)
C105 0.0159(7) 0.0462(12) 0.0159(8) 0.0055(8) 0.0005(6) -0.0042(7)
C106 0.0196(8) 0.0394(11) 0.0148(8) 0.0042(7) 0.0001(6) -0.0006(7)
C107 0.0197(7) 0.0225(8) 0.0119(7) -0.0005(6) -0.0030(6) 0.0027(6)
C108 0.0165(7) 0.0263(8) 0.0161(8) 0.0001(6) -0.0025(6) -0.0014(6)
C109 0.0165(7) 0.0256(8) 0.0151(7) 0.0005(6) 0.0001(6) 0.0006(6)
C110 0.0155(7) 0.0417(11) 0.0165(8) 0.0024(7) -0.0005(6) -0.0042(7)
C111 0.0189(8) 0.0397(11) 0.0129(8) 0.0020(7) 0.0014(6) -0.0017(7)
C112 0.0225(8) 0.0186(7) 0.0118(7) 0.0004(6) -0.0035(6) 0.0028(6)
O13 0.0207(6) 0.0287(7) 0.0156(6) 0.0026(5) -0.0042(5) -0.0011(5)
O14 0.0261(6) 0.0357(7) 0.0126(6) 0.0028(5) -0.0010(5) -0.0034(5)
O21 0.0269(6) 0.0177(6) 0.0291(7) -0.0077(5) 0.0068(5) -0.0014(5)
O22 0.0241(6) 0.0156(6) 0.0275(7) -0.0008(5) 0.0042(5) -0.0031(5)
C201 0.0253(8) 0.0158(7) 0.0130(7) -0.0013(6) 0.0021(6) -0.0017(6)
C202 0.0239(8) 0.0142(7) 0.0175(8) -0.0015(6) 0.0044(6) -0.0025(6)
C203 0.0255(9) 0.0200(8) 0.0363(11) -0.0049(7) 0.0133(8) -0.0026(7)
C204 0.0250(9) 0.0225(9) 0.0459(12) -0.0058(8) 0.0152(8) -0.0054(7)
C205 0.0238(8) 0.0164(8) 0.0292(9) -0.0029(7) 0.0061(7) -0.0023(6)
C206 0.0274(9) 0.0174(8) 0.0368(11) -0.0040(7) 0.0055(8) -0.0058(7)
C207 0.0337(10) 0.0147(8) 0.0280(10) -0.0023(7) 0.0037(8) -0.0022(7)
C208 0.0331(10) 0.0181(8) 0.0402(12) -0.0041(8) 0.0105(9) 0.0013(7)
C209 0.0245(9) 0.0188(8) 0.0401(11) -0.0026(8) 0.0097(8) -0.0011(7)
C210 0.0214(8) 0.0152(7) 0.0232(8) -0.0007(6) 0.0032(6) -0.0010(6)
C211 0.0203(8) 0.0164(7) 0.0223(8) -0.0012(6) 0.0028(6) -0.0021(6)
C212 0.0453(12) 0.0155(8) 0.0265(10) -0.0013(7) 0.0000(8) -0.0029(8)
O23 0.0560(10) 0.0192(7) 0.0452(9) -0.0075(6) 0.0181(8) -0.0028(7)
O24 0.0379(8) 0.0209(7) 0.0447(9) -0.0074(6) 0.0004(7) -0.0069(6)
O31 0.0241(6) 0.0172(6) 0.0279(7) -0.0036(5) 0.0049(5) -0.0040(5)
O32 0.0292(7) 0.0159(6) 0.0226(6) -0.0037(5) 0.0058(5) -0.0006(5)
C301 0.0227(8) 0.0138(7) 0.0169(8) -0.0014(6) -0.0012(6) -0.0004(6)
C302 0.0225(8) 0.0141(7) 0.0216(8) -0.0023(6) 0.0029(6) -0.0025(6)
C303 0.0206(8) 0.0156(7) 0.0208(8) -0.0021(6) 0.0030(6) -0.0025(6)
C304 0.0206(8) 0.0155(7) 0.0213(8) -0.0030(6) 0.0025(6) -0.0016(6)
C305 0.0261(9) 0.0209(8) 0.0292(10) -0.0055(7) 0.0091(7) -0.0031(7)
C306 0.0323(10) 0.0215(9) 0.0301(10) -0.0074(7) 0.0095(8) -0.0008(7)
C307 0.0269(9) 0.0172(8) 0.0260(9) -0.0050(7) -0.0008(7) -0.0026(7)
C308 0.0244(9) 0.0183(8) 0.0340(10) -0.0062(7) 0.0044(7) -0.0065(7)
C309 0.0232(8) 0.0165(8) 0.0282(9) -0.0048(7) 0.0047(7) -0.0044(6)
C310 0.0304(10) 0.0217(9) 0.0416(12) -0.0076(8) 0.0182(9) -0.0090(7)
C311 0.0303(9) 0.0216(9) 0.0362(11) -0.0084(8) 0.0158(8) -0.0044(7)
C312 0.0274(9) 0.0160(8) 0.0292(10) -0.0043(7) -0.0070(7) 0.0018(7)
O33 0.0290(7) 0.0218(7) 0.0529(10) -0.0107(6) 0.0028(7) -0.0070(6)
O34 0.0361(8) 0.0245(7) 0.0335(8) -0.0094(6) 0.0035(6) -0.0075(6)
O41 0.0125(5) 0.0362(7) 0.0170(6) -0.0007(5) 0.0000(4) -0.0011(5)
O42 0.0170(5) 0.0204(6) 0.0220(6) 0.0024(5) 0.0078(5) 0.0012(4)
C401 0.0124(6) 0.0172(7) 0.0172(7) -0.0040(6) 0.0026(5) -0.0018(5)
C402 0.0117(7) 0.0240(8) 0.0183(8) 0.0005(6) 0.0014(6) -0.0009(6)
C403 0.0143(7) 0.0291(9) 0.0162(8) 0.0016(6) 0.0039(6) -0.0003(6)
C404 0.0132(7) 0.0306(9) 0.0155(8) 0.0006(7) 0.0015(6) 0.0005(6)
C405 0.0157(7) 0.0451(11) 0.0135(8) 0.0024(7) 0.0030(6) 0.0005(7)
C406 0.0152(7) 0.0395(10) 0.0144(8) 0.0004(7) 0.0005(6) 0.0018(7)
C407 0.0124(7) 0.0251(8) 0.0180(8) -0.0017(6) 0.0025(6) 0.0006(6)
C408 0.0137(7) 0.0332(9) 0.0168(8) 0.0015(7) 0.0030(6) -0.0001(6)
C409 0.0148(7) 0.0304(9) 0.0164(8) 0.0027(7) 0.0018(6) 0.0003(6)
C410 0.0155(8) 0.0476(12) 0.0159(8) 0.0074(8) 0.0026(6) 0.0003(7)
C411 0.0152(7) 0.0402(11) 0.0161(8) 0.0041(7) -0.0001(6) 0.0006(7)
C412 0.0129(7) 0.0155(7) 0.0188(8) 0.0012(6) 0.0016(5) 0.0011(5)
O43 0.0128(5) 0.0305(7) 0.0167(6) 0.0020(5) 0.0003(4) 0.0006(5)
O44 0.0170(5) 0.0241(6) 0.0208(6) -0.0037(5) 0.0069(5) -0.0012(5)
C11B 0.0642(19) 0.0465(16) 0.0611(19) 0.0016(14) 0.0065(15) -0.0013(14)
C12B 0.071(2) 0.0556(17) 0.0477(16) 0.0017(13) 0.0112(14) -0.0173(15)
C13B 0.066(2) 0.0613(19) 0.0544(18) 0.0110(15) -0.0048(15) -0.0155(16)
C14B 0.068(2) 0.0479(17) 0.081(2) 0.0118(16) 0.0009(18) 0.0075(15)
C15B 0.089(3) 0.0499(18) 0.076(2) -0.0168(16) -0.011(2) 0.0123(17)
C16B 0.071(2) 0.0556(19) 0.071(2) -0.0061(16) -0.0179(17) 0.0042(16)
C21B 0.074(2) 0.063(2) 0.062(2) -0.0041(16) 0.0204(17) 0.0025(17)
C22B 0.0616(19) 0.0569(18) 0.067(2) -0.0037(15) 0.0017(16) 0.0056(15)
C23B 0.084(3) 0.072(2) 0.066(2) -0.0148(18) 0.0025(19) 0.013(2)
C24B 0.081(3) 0.077(3) 0.084(3) -0.005(2) 0.018(2) 0.020(2)
C25B 0.061(2) 0.093(3) 0.095(3) 0.034(2) -0.003(2) 0.010(2)
C26B 0.098(3) 0.099(3) 0.0470(19) 0.0144(19) -0.0009(19) -0.017(2)
C31B 0.095(3) 0.0581(19) 0.0486(18) -0.0003(14) 0.0118(18) -0.0058(18)
C32B 0.088(3) 0.0560(19) 0.060(2) -0.0035(16) 0.0026(18) -0.0020(18)
C33B 0.109(3) 0.0437(18) 0.098(3) 0.0052(19) 0.032(3) -0.0136(19)
C34B 0.164(5) 0.063(2) 0.085(3) 0.038(2) 0.028(3) 0.013(3)
C35B 0.112(4) 0.075(3) 0.093(3) 0.005(2) -0.022(3) 0.006(3)
C36B 0.088(3) 0.065(2) 0.085(3) -0.003(2) 0.010(2) -0.010(2)
C41B 0.115(3) 0.0431(16) 0.0467(17) 0.0092(13) 0.0146(19) 0.0172(18)
C42B 0.098(3) 0.0477(18) 0.077(3) 0.0166(17) 0.000(2) 0.0032(18)
C43B 0.170(5) 0.0383(16) 0.054(2) 0.0012(14) -0.008(2) -0.024(2)
C44B 0.143(3) 0.058(2) 0.074(2) -0.0107(17) 0.046(2) -0.018(2)
C45B 0.125(4) 0.066(2) 0.100(3) -0.002(2) 0.041(3) -0.028(2)
C46B 0.123(4) 0.0507(19) 0.0498(19) 0.0002(15) 0.006(2) -0.008(2)
C51B 0.129(3) 0.0496(18) 0.0493(18) 0.0176(14) 0.007(2) -0.006(2)
C52B 0.137(4) 0.054(2) 0.057(2) 0.0059(16) 0.012(2) -0.004(2)
C53B 0.144(4) 0.063(2) 0.098(3) 0.024(2) -0.004(3) -0.013(3)
C54B 0.165(3) 0.065(2) 0.076(2) 0.0155(19) -0.019(3) -0.040(2)
C55B 0.189(4) 0.0448(17) 0.062(2) 0.0013(16) 0.028(3) -0.016(2)
C56B 0.154(4) 0.0444(18) 0.086(3) 0.0271(18) 0.039(3) 0.008(2)
C61B 0.127(3) 0.054(2) 0.085(3) 0.0028(19) 0.011(3) -0.026(2)
C62B 0.081(3) 0.075(2) 0.103(3) -0.003(2) 0.008(2) -0.007(2)
C63B 0.127(4) 0.100(3) 0.096(3) 0.008(3) 0.037(3) 0.013(3)
C64B 0.150(4) 0.094(3) 0.077(3) 0.009(2) -0.038(3) -0.010(3)
C65B 0.099(3) 0.088(3) 0.122(4) 0.036(3) -0.018(3) -0.028(2)
C66B 0.124(4) 0.067(2) 0.102(3) 0.006(2) 0.028(3) -0.020(2)

loop_
_atom_type_symbol
_atom_type_description
_atom_type_scat_dispersion_real
_atom_type_scat_dispersion_imag
_atom_type_scat_source
C C 0.0033 0.0016 'International Tables Vol C Tables 4.2.6.8 and 6.1.1.4'
H H 0.0000 0.0000 'International Tables Vol C Tables 4.2.6.8 and 6.1.1.4'
N N 0.0061 0.0033 'International Tables Vol C Tables 4.2.6.8 and 6.1.1.4'
O O 0.0106 0.0060 'International Tables Vol C Tables 4.2.6.8 and 6.1.1.4'
Zn Zn 0.2839 1.4301 'International Tables Vol C Tables 4.2.6.8 and 6.1.1.4'

loop_
_geom_angle_atom_site_label_1
_geom_angle_atom_site_label_2
_geom_angle_atom_site_label_3
_geom_angle
_geom_angle_site_symmetry_1
_geom_angle_site_symmetry_3
_geom_angle_publ_flag
N11 Zn1 Zn2 176.31(4) . . ?
O12 Zn1 Zn2 79.84(4) . . ?
O12 Zn1 N11 101.45(5) . . yes
O12 Zn1 O13 160.02(5) . 4_676 yes
O12 Zn1 O22 88.94(5) . . yes
O12 Zn1 O32 86.85(5) . . yes
O13 Zn1 Zn2 80.19(4) 4_676 . ?
O13 Zn1 N11 98.51(5) 4_676 . yes
O13 Zn1 O22 87.75(5) 4_676 . yes
O13 Zn1 O32 90.30(5) 4_676 . yes
O22 Zn1 Zn2 79.05(4) . . ?
O22 Zn1 N11 97.48(5) . . yes
O32 Zn1 Zn2 83.12(4) . . ?
O32 Zn1 N11 100.36(5) . . yes
O32 Zn1 O22 162.14(5) . . yes
N21 Zn2 Zn1 175.28(4) . . ?
N21 Zn2 O11 94.57(5) . . yes
O11 Zn2 Zn1 80.85(4) . . ?
O14 Zn2 Zn1 80.77(4) 4_676 . ?
O14 Zn2 N21 103.84(5) 4_676 . yes
O14 Zn2 O11 161.51(5) 4_676 . yes
O21 Zn2 Zn1 81.79(4) . . ?
O21 Zn2 N21 99.29(5) . . yes
O21 Zn2 O11 88.18(6) . . yes
O21 Zn2 O14 87.25(6) . 4_676 yes
O31 Zn2 Zn1 77.49(4) . . ?
O31 Zn2 N21 101.28(5) . . yes
O31 Zn2 O11 87.50(5) . . yes
O31 Zn2 O14 90.47(6) . 4_676 yes
O31 Zn2 O21 159.25(5) . . yes
O34 Zn3 N12 113.89(6) 3_666 4_675 yes
O34 Zn3 O42 99.24(6) 3_666 . yes
O42 Zn3 N12 91.33(5) . 4_675 yes
O43 Zn3 N12 96.47(5) 1_655 4_675 yes
O43 Zn3 O34 124.35(6) 1_655 3_666 yes
O43 Zn3 O42 126.64(5) 1_655 . yes
N22 Zn4 O1D 169.05(6) . . yes
N22 Zn4 O23 100.15(6) . 2_646 yes
O23 Zn4 O1D 87.83(7) 2_646 . yes
O24 Zn4 O1D 89.12(6) 2_646 . yes
O24 Zn4 N22 101.33(6) 2_646 . yes
O24 Zn4 O23 60.31(6) 2_646 2_646 yes
O41 Zn4 O1D 85.52(6) . . yes
O41 Zn4 N22 91.24(5) . . yes
O41 Zn4 O23 149.13(6) . 2_646 yes
O41 Zn4 O24 89.44(6) . 2_646 yes
O41 Zn4 O44 118.03(5) . 1_655 yes
O44 Zn4 O1D 83.54(5) 1_655 . yes
O44 Zn4 N22 88.79(5) 1_655 . yes
O44 Zn4 O23 91.02(5) 1_655 2_646 yes
O44 Zn4 O24 150.72(6) 1_655 2_646 yes
C1D O1D Zn4 120.23(16) . . ?
O1D C1D H1D 117.6 . . ?
O1D C1D N1D 124.7(3) . . ?
N1D C1D H1D 117.6 . . ?
C1D N1D C2D 121.4(3) . . ?
C1D N1D C3D 121.3(3) . . ?
C2D N1D C3D 117.3(3) . . ?
N1D C2D H2D1 109.5 . . ?
N1D C2D H2D2 109.5 . . ?
N1D C2D H2D3 109.5 . . ?
H2D1 C2D H2D2 109.5 . . ?
H2D1 C2D H2D3 109.5 . . ?
H2D2 C2D H2D3 109.5 . . ?
N1D C3D H3D1 109.5 . . ?
N1D C3D H3D2 109.5 . . ?
N1D C3D H3D3 109.5 . . ?
H3D1 C3D H3D2 109.5 . . ?
H3D1 C3D H3D3 109.5 . . ?
H3D2 C3D H3D3 109.5 . . ?
C11 N11 Zn1 110.14(9) . . ?
C11 N11 C12 108.13(12) . . ?
C11 N11 C13 108.36(12) . . ?
C12 N11 Zn1 112.30(10) . . ?
C13 N11 Zn1 109.87(10) . . ?
C13 N11 C12 107.93(13) . . ?
C11 N12 Zn3 110.97(9) . 4_576 ?
C11 N12 C14 107.61(12) . . ?
C11 N12 C15 108.04(13) . . ?
C14 N12 Zn3 109.49(10) . 4_576 ?
C15 N12 Zn3 112.87(10) . 4_576 ?
C15 N12 C14 107.67(13) . . ?
C13 N13 C15 108.92(14) . . ?
C13 N13 C16 108.51(14) . . ?
C15 N13 C16 108.46(15) . . ?
C12 N14 C16 108.38(14) . . ?
C14 N14 C12 109.36(13) . . ?
C14 N14 C16 108.75(15) . . ?
N11 C11 H11A 109.3 . . ?
N11 C11 H11B 109.3 . . ?
N12 C11 N11 111.47(12) . . ?
N12 C11 H11A 109.3 . . ?
N12 C11 H11B 109.3 . . ?
H11A C11 H11B 108.0 . . ?
N11 C12 H12A 109.4 . . ?
N11 C12 H12B 109.4 . . ?
N14 C12 N11 111.10(14) . . ?
N14 C12 H12A 109.4 . . ?
N14 C12 H12B 109.4 . . ?
H12A C12 H12B 108.0 . . ?
N11 C13 H13A 109.3 . . ?
N11 C13 H13B 109.3 . . ?
N13 C13 N11 111.44(13) . . ?
N13 C13 H13A 109.3 . . ?
N13 C13 H13B 109.3 . . ?
H13A C13 H13B 108.0 . . ?
N12 C14 H14A 109.3 . . ?
N12 C14 H14B 109.3 . . ?
N14 C14 N12 111.79(13) . . ?
N14 C14 H14A 109.3 . . ?
N14 C14 H14B 109.3 . . ?
H14A C14 H14B 107.9 . . ?
N12 C15 H15A 109.2 . . ?
N12 C15 H15B 109.2 . . ?
N13 C15 N12 111.90(14) . . ?
N13 C15 H15A 109.2 . . ?
N13 C15 H15B 109.2 . . ?
H15A C15 H15B 107.9 . . ?
N13 C16 H16A 109.1 . . ?
N13 C16 H16B 109.1 . . ?
N14 C16 N13 112.36(14) . . ?
N14 C16 H16A 109.1 . . ?
N14 C16 H16B 109.1 . . ?
H16A C16 H16B 107.9 . . ?
C21 N21 Zn2 110.05(9) . . ?
C21 N21 C22 108.04(12) . . ?
C21 N21 C23 107.99(12) . . ?
C22 N21 Zn2 107.06(9) . . ?
C23 N21 Zn2 115.53(10) . . ?
C23 N21 C22 107.93(12) . . ?
C21 N22 Zn4 110.50(9) . . ?
C21 N22 C24 108.01(12) . . ?
C21 N22 C25 107.85(12) . . ?
C24 N22 Zn4 111.20(10) . . ?
C25 N22 Zn4 111.63(10) . . ?
C25 N22 C24 107.50(12) . . ?
C22 N23 C24 108.81(13) . . ?
C22 N23 C26 108.61(14) . . ?
C24 N23 C26 108.94(14) . . ?
C23 N24 C25 108.86(13) . . ?
C23 N24 C26 108.80(14) . . ?
C25 N24 C26 108.55(14) . . ?
N21 C21 H21A 109.3 . . ?
N21 C21 H21B 109.3 . . ?
N22 C21 N21 111.45(12) . . ?
N22 C21 H21A 109.3 . . ?
N22 C21 H21B 109.3 . . ?
H21A C21 H21B 108.0 . . ?
N21 C22 H22A 109.3 . . ?
N21 C22 H22B 109.3 . . ?
N23 C22 N21 111.76(13) . . ?
N23 C22 H22A 109.3 . . ?
N23 C22 H22B 109.3 . . ?
H22A C22 H22B 107.9 . . ?
N21 C23 H23A 109.4 . . ?
N21 C23 H23B 109.4 . . ?
N24 C23 N21 111.36(13) . . ?
N24 C23 H23A 109.4 . . ?
N24 C23 H23B 109.4 . . ?
H23A C23 H23B 108.0 . . ?
N22 C24 H24A 109.2 . . ?
N22 C24 H24B 109.2 . . ?
N23 C24 N22 112.02(13) . . ?
N23 C24 H24A 109.2 . . ?
N23 C24 H24B 109.2 . . ?
H24A C24 H24B 107.9 . . ?
N22 C25 H25A 109.2 . . ?
N22 C25 H25B 109.2 . . ?
N24 C25 N22 111.89(13) . . ?
N24 C25 H25A 109.2 . . ?
N24 C25 H25B 109.2 . . ?
H25A C25 H25B 107.9 . . ?
N23 C26 N24 111.80(13) . . ?
N23 C26 H26A 109.3 . . ?
N23 C26 H26B 109.3 . . ?
N24 C26 H26A 109.3 . . ?
N24 C26 H26B 109.3 . . ?
H26A C26 H26B 107.9 . . ?
C101 O11 Zn2 122.99(11) . . ?
C101 O12 Zn1 127.00(11) . . ?
O11 C101 O12 125.42(15) . . ?
O11 C101 C102 118.91(15) . . ?
O12 C101 C102 115.68(15) . . ?
C103 C102 C101 120.85(15) . . ?
C103 C102 C111 120.01(15) . . ?
C111 C102 C101 119.14(15) . . ?
C102 C103 H103 119.6 . . ?
C102 C103 C104 120.74(15) . . ?
C104 C103 H103 119.6 . . ?
C105 C104 C103 122.01(16) . . ?
C105 C104 C109 119.27(15) . . ?
C109 C104 C103 118.72(16) . . ?
C104 C105 H105 119.8 . . ?
C106 C105 C104 120.34(16) . . ?
C106 C105 H105 119.8 . . ?
C105 C106 H106 119.7 . . ?
C105 C106 C107 120.68(17) . . ?
C107 C106 H106 119.7 . . ?
C106 C107 C112 119.27(15) . . ?
C108 C107 C106 119.90(15) . . ?
C108 C107 C112 120.81(15) . . ?
C107 C108 H108 119.6 . . ?
C107 C108 C109 120.87(16) . . ?
C109 C108 H108 119.6 . . ?
C104 C109 C108 118.90(16) . . ?
C110 C109 C104 119.38(15) . . ?
C110 C109 C108 121.70(16) . . ?
C109 C110 H110 119.6 . . ?
C111 C110 C109 120.71(16) . . ?
C111 C110 H110 119.6 . . ?
C102 C111 H111 119.8 . . ?
C110 C111 C102 120.43(16) . . ?
C110 C111 H111 119.8 . . ?
O13 C112 C107 117.74(15) . . ?
O14 C112 C107 116.53(15) . . ?
O14 C112 O13 125.72(15) . . ?
C112 O13 Zn1 125.99(11) . 4_575 ?
C112 O14 Zn2 124.52(12) . 4_575 ?
C201 O21 Zn2 124.56(12) . . ?
C201 O22 Zn1 125.43(11) . . ?
O21 C201 C202 116.32(15) . . ?
O22 C201 O21 125.63(16) . . ?
O22 C201 C202 118.03(15) . . ?
C203 C202 C201 119.66(15) . . ?
C211 C202 C201 120.20(15) . . ?
C211 C202 C203 120.04(16) . . ?
C202 C203 H203 119.8 . . ?
C204 C203 C202 120.40(17) . . ?
C204 C203 H203 119.8 . . ?
C203 C204 H204 119.6 . . ?
C203 C204 C205 120.82(17) . . ?
C205 C204 H204 119.6 . . ?
C204 C205 C210 118.92(16) . . ?
C206 C205 C204 122.24(17) . . ?
C206 C205 C210 118.83(17) . . ?
C205 C206 H206 119.6 . . ?
C207 C206 C205 120.88(18) . . ?
C207 C206 H206 119.6 . . ?
C206 C207 C208 120.28(17) . . ?
C206 C207 C212 119.88(18) . . ?
C208 C207 C212 119.72(18) . . ?
C207 C208 H208 119.9 . . ?
C209 C208 C207 120.21(18) . . ?
C209 C208 H208 119.9 . . ?
C208 C209 H209 119.7 . . ?
C208 C209 C210 120.57(18) . . ?
C210 C209 H209 119.7 . . ?
C209 C210 C205 119.23(16) . . ?
C209 C210 C211 121.65(16) . . ?
C211 C210 C205 119.10(16) . . ?
C202 C211 C210 120.70(16) . . ?
C202 C211 H211 119.6 . . ?
C210 C211 H211 119.6 . . ?
O23 C212 C207 120.0(2) . . ?
O23 C212 O24 120.65(18) . . ?
O24 C212 C207 119.26(19) . . ?
C212 O23 Zn4 87.37(13) . 2_656 ?
C212 O24 Zn4 90.16(12) . 2_656 ?
C301 O31 Zn2 130.70(11) . . ?
C301 O32 Zn1 119.72(11) . . ?
O31 C301 O32 125.34(16) . . ?
O31 C301 C302 116.28(15) . . ?
O32 C301 C302 118.36(15) . . ?
C303 C302 C301 119.37(15) . . ?
C303 C302 C311 119.86(16) . . ?
C311 C302 C301 120.70(16) . . ?
C302 C303 H303 119.6 . . ?
C302 C303 C304 120.78(16) . . ?
C304 C303 H303 119.6 . . ?
C303 C304 C305 121.58(16) . . ?
C303 C304 C309 119.21(16) . . ?
C305 C304 C309 119.19(16) . . ?
C304 C305 H305 119.9 . . ?
C306 C305 C304 120.25(17) . . ?
C306 C305 H305 119.9 . . ?
C305 C306 H306 119.6 . . ?
C305 C306 C307 120.80(18) . . ?
C307 C306 H306 119.6 . . ?
C306 C307 C312 120.76(17) . . ?
C308 C307 C306 119.89(17) . . ?
C308 C307 C312 119.26(17) . . ?
C307 C308 H308 119.5 . . ?
C307 C308 C309 120.99(17) . . ?
C309 C308 H308 119.5 . . ?
C308 C309 C304 118.80(17) . . ?
C308 C309 C310 122.27(17) . . ?
C310 C309 C304 118.92(16) . . ?
C309 C310 H310 119.7 . . ?
C311 C310 C309 120.62(17) . . ?
C311 C310 H310 119.7 . . ?
C302 C311 H311 119.7 . . ?
C310 C311 C302 120.58(17) . . ?
C310 C311 H311 119.7 . . ?
O33 C312 C307 121.02(18) . . ?
O33 C312 O34 122.97(17) . . ?
O34 C312 C307 115.98(18) . . ?
C312 O34 Zn3 106.33(12) . 3_666 ?
C401 O41 Zn4 126.43(11) . . ?
C401 O42 Zn3 135.12(11) . . ?
O41 C401 O42 124.87(15) . . ?
O41 C401 C402 116.63(15) . . ?
O42 C401 C402 118.50(15) . . ?
C403 C402 C401 119.92(15) . . ?
C403 C402 C411 120.49(15) . . ?
C411 C402 C401 119.58(15) . . ?
C402 C403 H403 119.5 . . ?
C402 C403 C404 120.90(16) . . ?
C404 C403 H403 119.5 . . ?
C403 C404 C409 118.51(15) . . ?
C405 C404 C403 121.84(16) . . ?
C405 C404 C409 119.63(15) . . ?
C404 C405 H405 119.8 . . ?
C406 C405 C404 120.39(16) . . ?
C406 C405 H405 119.8 . . ?
C405 C406 H406 120.0 . . ?
C405 C406 C407 120.08(16) . . ?
C407 C406 H406 120.0 . . ?
C406 C407 C412 119.61(15) . . ?
C408 C407 C406 120.78(15) . . ?
C408 C407 C412 119.59(15) . . ?
C407 C408 H408 119.9 . . ?
C407 C408 C409 120.21(16) . . ?
C409 C408 H408 119.9 . . ?
C408 C409 C404 118.81(15) . . ?
C408 C409 C410 121.77(16) . . ?
C410 C409 C404 119.35(15) . . ?
C409 C410 H410 119.6 . . ?
C411 C410 C409 120.88(17) . . ?
C411 C410 H410 119.6 . . ?
C402 C411 H411 120.1 . . ?
C410 C411 C402 119.84(16) . . ?
C410 C411 H411 120.1 . . ?
O43 C412 C407 116.39(15) . . ?
O44 C412 C407 118.54(15) . . ?
O44 C412 O43 124.99(15) . . ?
C412 O43 Zn3 122.12(11) . 1_455 ?
C412 O44 Zn4 134.81(11) . 1_455 ?
C12B C11B H11C 120.3 . . ?
C12B C11B C16B 119.5(3) . . ?
C16B C11B H11C 120.3 . . ?
C11B C12B H12C 119.7 . . ?
C11B C12B C13B 120.6(3) . . ?
C13B C12B H12C 119.7 . . ?
C12B C13B H13C 119.9 . . ?
C14B C13B C12B 120.3(3) . . ?
C14B C13B H13C 119.9 . . ?
C13B C14B H14C 120.3 . . ?
C13B C14B C15B 119.5(3) . . ?
C15B C14B H14C 120.3 . . ?
C14B C15B H15C 120.0 . . ?
C16B C15B C14B 119.9(3) . . ?
C16B C15B H15C 120.0 . . ?
C11B C16B C15B 120.2(3) . . ?
C11B C16B H16C 119.9 . . ?
C15B C16B H16C 119.9 . . ?
C22B C21B H21C 120.2 . . ?
C22B C21B C26B 119.5(3) . . ?
C26B C21B H21C 120.2 . . ?
C21B C22B H22C 119.7 . . ?
C21B C22B C23B 120.5(3) . . ?
C23B C22B H22C 119.7 . . ?
C22B C23B H23C 119.6 . . ?
C24B C23B C22B 120.8(4) . . ?
C24B C23B H23C 119.6 . . ?
C23B C24B H24C 119.9 . . ?
C23B C24B C25B 120.1(4) . . ?
C25B C24B H24C 119.9 . . ?
C24B C25B H25C 120.1 . . ?
C24B C25B C26B 119.9(4) . . ?
C26B C25B H25C 120.1 . . ?
C21B C26B C25B 119.1(4) . . ?
C21B C26B H26C 120.4 . . ?
C25B C26B H26C 120.4 . . ?
C32B C31B H31B 119.4 . . ?
C36B C31B H31B 119.4 . . ?
C36B C31B C32B 121.2(4) . . ?
C31B C32B H32B 119.8 . . ?
C31B C32B C33B 120.3(4) . . ?
C33B C32B H32B 119.8 . . ?
C32B C33B H33B 120.7 . . ?
C32B C33B C34B 118.6(4) . . ?
C34B C33B H33B 120.7 . . ?
C33B C34B H34B 120.3 . . ?
C35B C34B C33B 119.4(4) . . ?
C35B C34B H34B 120.3 . . ?
C34B C35B H35B 119.7 . . ?
C34B C35B C36B 120.7(4) . . ?
C36B C35B H35B 119.7 . . ?
C31B C36B C35B 119.7(4) . . ?
C31B C36B H36B 120.1 . . ?
C35B C36B H36B 120.1 . . ?
C42B C41B H41B 119.7 . . ?
C46B C41B H41B 119.7 . . ?
C46B C41B C42B 120.7(4) . . ?
C41B C42B H42B 120.4 . . ?
C41B C42B C43B 119.2(4) . . ?
C43B C42B H42B 120.4 . . ?
C42B C43B H43B 120.2 . . ?
C44B C43B C42B 119.6(4) . . ?
C44B C43B H43B 120.2 . . ?
C43B C44B H44B 119.7 . . ?
C43B C44B C45B 120.5(4) . . ?
C45B C44B H44B 119.7 . . ?
C44B C45B H45B 120.0 . . ?
C46B C45B C44B 119.9(5) . . ?
C46B C45B H45B 120.0 . . ?
C41B C46B C45B 120.0(4) . . ?
C41B C46B H46B 120.0 . . ?
C45B C46B H46B 120.0 . . ?
C52B C51B H51B 119.5 . . ?
C52B C51B C56B 120.9(4) . . ?
C56B C51B H51B 119.5 . . ?
C51B C52B H52B 119.9 . . ?
C51B C52B C53B 120.2(4) . . ?
C53B C52B H52B 119.9 . . ?
C52B C53B H53B 120.5 . . ?
C52B C53B C54B 119.1(6) . . ?
C54B C53B H53B 120.5 . . ?
C53B C54B H54B 119.9 . . ?
C55B C54B C53B 120.2(5) . . ?
C55B C54B H54B 119.9 . . ?
C54B C55B H55B 119.5 . . ?
C54B C55B C56B 121.1(5) . . ?
C56B C55B H55B 119.5 . . ?
C51B C56B C55B 118.4(5) . . ?
C51B C56B H56B 120.8 . . ?
C55B C56B H56B 120.8 . . ?
C62B C61B H61B 118.4 . . ?
C66B C61B H61B 118.4 . . ?
C66B C61B C62B 123.2(5) . . ?
C61B C62B H62B 120.4 . . ?
C61B C62B C63B 119.2(5) . . ?
C63B C62B H62B 120.4 . . ?
C62B C63B H63B 120.8 . . ?
C62B C63B C64B 118.5(5) . . ?
C64B C63B H63B 120.8 . . ?
C63B C64B H64B 120.7 . . ?
C65B C64B C63B 118.7(5) . . ?
C65B C64B H64B 120.7 . . ?
C64B C65B H65B 120.1 . . ?
C66B C65B C64B 119.7(5) . . ?
C66B C65B H65B 120.1 . . ?
C61B C66B C65B 120.7(5) . . ?
C61B C66B H66B 119.6 . . ?
C65B C66B H66B 119.6 . . ?

loop_
_geom_bond_atom_site_label_1
_geom_bond_atom_site_label_2
_geom_bond_distance
_geom_bond_site_symmetry_2
_geom_bond_publ_flag
Zn1 Zn2 2.8835(3) . ?
Zn1 N11 2.0775(14) . yes
Zn1 O12 2.0199(12) . yes
Zn1 O13 2.0328(12) 4_676 yes
Zn1 O22 2.0635(12) . yes
Zn1 O32 2.0587(12) . yes
Zn2 N21 2.0634(14) . yes
Zn2 O11 2.0768(12) . yes
Zn2 O14 2.0384(13) 4_676 yes
Zn2 O21 2.0286(13) . yes
Zn2 O31 2.0063(12) . yes
Zn3 N12 2.1376(14) 4_675 yes
Zn3 O34 1.9441(14) 3_666 yes
Zn3 O42 1.9713(12) . yes
Zn3 O43 1.9432(12) 1_655 yes
Zn4 O1D 2.2334(16) . yes
Zn4 N22 2.1702(14) . yes
Zn4 O23 2.2102(17) 2_646 yes
Zn4 O24 2.1407(15) 2_646 yes
Zn4 O41 2.0018(12) . yes
Zn4 O44 2.0163(12) 1_655 yes
O1D C1D 1.235(3) . ?
C1D H1D 0.9500 . ?
C1D N1D 1.310(3) . ?
N1D C2D 1.427(4) . ?
N1D C3D 1.463(4) . ?
C2D H2D1 0.9800 . ?
C2D H2D2 0.9800 . ?
C2D H2D3 0.9800 . ?
C3D H3D1 0.9800 . ?
C3D H3D2 0.9800 . ?
C3D H3D3 0.9800 . ?
N11 C11 1.491(2) . ?
N11 C12 1.503(2) . ?
N11 C13 1.501(2) . ?
N12 Zn3 2.1374(14) 4_576 ?
N12 C11 1.488(2) . ?
N12 C14 1.504(2) . ?
N12 C15 1.501(2) . ?
N13 C13 1.461(2) . ?
N13 C15 1.464(2) . ?
N13 C16 1.475(3) . ?
N14 C12 1.464(2) . ?
N14 C14 1.459(2) . ?
N14 C16 1.468(3) . ?
C11 H11A 0.9900 . ?
C11 H11B 0.9900 . ?
C12 H12A 0.9900 . ?
C12 H12B 0.9900 . ?
C13 H13A 0.9900 . ?
C13 H13B 0.9900 . ?
C14 H14A 0.9900 . ?
C14 H14B 0.9900 . ?
C15 H15A 0.9900 . ?
C15 H15B 0.9900 . ?
C16 H16A 0.9900 . ?
C16 H16B 0.9900 . ?
N21 C21 1.491(2) . ?
N21 C22 1.502(2) . ?
N21 C23 1.501(2) . ?
N22 C21 1.486(2) . ?
N22 C24 1.500(2) . ?
N22 C25 1.499(2) . ?
N23 C22 1.455(2) . ?
N23 C24 1.458(2) . ?
N23 C26 1.473(2) . ?
N24 C23 1.462(2) . ?
N24 C25 1.467(2) . ?
N24 C26 1.476(2) . ?
C21 H21A 0.9900 . ?
C21 H21B 0.9900 . ?
C22 H22A 0.9900 . ?
C22 H22B 0.9900 . ?
C23 H23A 0.9900 . ?
C23 H23B 0.9900 . ?
C24 H24A 0.9900 . ?
C24 H24B 0.9900 . ?
C25 H25A 0.9900 . ?
C25 H25B 0.9900 . ?
C26 H26A 0.9900 . ?
C26 H26B 0.9900 . ?
O11 C101 1.262(2) . ?
O12 C101 1.266(2) . ?
C101 C102 1.499(2) . ?
C102 C103 1.373(2) . ?
C102 C111 1.420(2) . ?
C103 H103 0.9500 . ?
C103 C104 1.425(2) . ?
C104 C105 1.418(2) . ?
C104 C109 1.422(2) . ?
C105 H105 0.9500 . ?
C105 C106 1.371(2) . ?
C106 H106 0.9500 . ?
C106 C107 1.421(2) . ?
C107 C108 1.369(2) . ?
C107 C112 1.509(2) . ?
C108 H108 0.9500 . ?
C108 C109 1.423(2) . ?
C109 C110 1.414(2) . ?
C110 H110 0.9500 . ?
C110 C111 1.371(2) . ?
C111 H111 0.9500 . ?
C112 O13 1.264(2) . ?
C112 O14 1.256(2) . ?
O13 Zn1 2.0329(12) 4_575 ?
O14 Zn2 2.0384(13) 4_575 ?
O21 C201 1.261(2) . ?
O22 C201 1.258(2) . ?
C201 C202 1.503(2) . ?
C202 C203 1.422(2) . ?
C202 C211 1.375(2) . ?
C203 H203 0.9500 . ?
C203 C204 1.366(3) . ?
C204 H204 0.9500 . ?
C204 C205 1.422(3) . ?
C205 C206 1.415(2) . ?
C205 C210 1.424(2) . ?
C206 H206 0.9500 . ?
C206 C207 1.372(3) . ?
C207 C208 1.416(3) . ?
C207 C212 1.501(3) . ?
C208 H208 0.9500 . ?
C208 C209 1.373(3) . ?
C209 H209 0.9500 . ?
C209 C210 1.418(3) . ?
C210 C211 1.419(2) . ?
C211 H211 0.9500 . ?
C212 Zn4 2.4897(19) 2_656 ?
C212 O23 1.252(3) . ?
C212 O24 1.265(3) . ?
O23 Zn4 2.2104(17) 2_656 ?
O24 Zn4 2.1408(15) 2_656 ?
O31 C301 1.261(2) . ?
O32 C301 1.264(2) . ?
C301 C302 1.502(2) . ?
C302 C303 1.377(2) . ?
C302 C311 1.422(2) . ?
C303 H303 0.9500 . ?
C303 C304 1.415(2) . ?
C304 C305 1.421(2) . ?
C304 C309 1.424(2) . ?
C305 H305 0.9500 . ?
C305 C306 1.373(3) . ?
C306 H306 0.9500 . ?
C306 C307 1.414(3) . ?
C307 C308 1.373(3) . ?
C307 C312 1.510(2) . ?
C308 H308 0.9500 . ?
C308 C309 1.419(2) . ?
C309 C310 1.424(3) . ?
C310 H310 0.9500 . ?
C310 C311 1.366(3) . ?
C311 H311 0.9500 . ?
C312 O33 1.240(3) . ?
C312 O34 1.281(2) . ?
O34 Zn3 1.9442(14) 3_666 ?
O41 C401 1.255(2) . ?
O42 C401 1.265(2) . ?
C401 C402 1.493(2) . ?
C402 C403 1.371(2) . ?
C402 C411 1.422(2) . ?
C403 H403 0.9500 . ?
C403 C404 1.419(2) . ?
C404 C405 1.417(2) . ?
C404 C409 1.425(2) . ?
C405 H405 0.9500 . ?
C405 C406 1.369(2) . ?
C406 H406 0.9500 . ?
C406 C407 1.419(2) . ?
C407 C408 1.376(2) . ?
C407 C412 1.494(2) . ?
C408 H408 0.9500 . ?
C408 C409 1.417(2) . ?
C409 C410 1.420(2) . ?
C410 H410 0.9500 . ?
C410 C411 1.368(2) . ?
C411 H411 0.9500 . ?
C412 O43 1.264(2) . ?
C412 O44 1.256(2) . ?
O43 Zn3 1.9431(12) 1_455 ?
O44 Zn4 2.0161(12) 1_455 ?
C11B H11C 0.9500 . ?
C11B C12B 1.374(4) . ?
C11B C16B 1.379(5) . ?
C12B H12C 0.9500 . ?
C12B C13B 1.378(5) . ?
C13B H13C 0.9500 . ?
C13B C14B 1.371(5) . ?
C14B H14C 0.9500 . ?
C14B C15B 1.391(5) . ?
C15B H15C 0.9500 . ?
C15B C16B 1.381(5) . ?
C16B H16C 0.9500 . ?
C21B H21C 0.9500 . ?
C21B C22B 1.356(5) . ?
C21B C26B 1.385(5) . ?
C22B H22C 0.9500 . ?
C22B C23B 1.365(5) . ?
C23B H23C 0.9500 . ?
C23B C24B 1.353(5) . ?
C24B H24C 0.9500 . ?
C24B C25B 1.358(6) . ?
C25B H25C 0.9500 . ?
C25B C26B 1.397(6) . ?
C26B H26C 0.9500 . ?
C31B H31B 0.9500 . ?
C31B C32B 1.361(5) . ?
C31B C36B 1.349(5) . ?
C32B H32B 0.9500 . ?
C32B C33B 1.376(5) . ?
C33B H33B 0.9500 . ?
C33B C34B 1.410(7) . ?
C34B H34B 0.9500 . ?
C34B C35B 1.361(7) . ?
C35B H35B 0.9500 . ?
C35B C36B 1.376(6) . ?
C36B H36B 0.9500 . ?
C41B H41B 0.9500 . ?
C41B C42B 1.371(5) . ?
C41B C46B 1.354(6) . ?
C42B H42B 0.9500 . ?
C42B C43B 1.392(6) . ?
C43B H43B 0.9500 . ?
C43B C44B 1.350(6) . ?
C44B H44B 0.9500 . ?
C44B C45B 1.373(6) . ?
C45B H45B 0.9500 . ?
C45B C46B 1.367(6) . ?
C46B H46B 0.9500 . ?
C51B H51B 0.9500 . ?
C51B C52B 1.343(6) . ?
C51B C56B 1.381(6) . ?
C52B H52B 0.9500 . ?
C52B C53B 1.383(6) . ?
C53B H53B 0.9500 . ?
C53B C54B 1.388(7) . ?
C54B H54B 0.9500 . ?
C54B C55B 1.336(7) . ?
C55B H55B 0.9500 . ?
C55B C56B 1.387(7) . ?
C56B H56B 0.9500 . ?
C61B H61B 0.9500 . ?
C61B C62B 1.330(6) . ?
C61B C66B 1.309(6) . ?
C62B H62B 0.9500 . ?
C62B C63B 1.390(7) . ?
C63B H63B 0.9500 . ?
C63B C64B 1.402(7) . ?
C64B H64B 0.9500 . ?
C64B C65B 1.383(7) . ?
C65B H65B 0.9500 . ?
C65B C66B 1.352(7) . ?
C66B H66B 0.9500 . ?
